data_2207971
loop_
_publ_author_name
'Emmanuel Ngwang Nfor'
'Xiao-Zeng You'
'Liu Wei'
'Grace Iniama'

_publ_section_title
;
 (Acetato-\k<i>O</i>)(2-acetylpyridine
 4-methylthiosemicarbazonato-\k^3^<i>N</i>,<i>N</i>',<i>S</i>)copper(II)
 monohydrate
;
_journal_coeditor_code BR6223
_journal_issue 2
_journal_name_full 'Acta Crystallographica Section E'
_journal_page_first m379
_journal_page_last m381
_journal_paper_doi 10.1107/S1600536806002364
_journal_volume 62
_journal_year 2006
_chemical_formula_iupac '[Cu (C9 H10 N4 S) (C2 H3 O2)], H2 O'
_chemical_formula_moiety 'C11 H13 Cu N4 O2 S, H2 O'
_chemical_formula_sum 'C11 H15 Cu N4 O3 S'
_chemical_formula_weight 347.88
_chemical_name_systematic
;
(Acetato-\kO)[2-acetylpyridine
4-methylthiosemicarbazonato-\k^3^N,N',S]copper(II) monohydrate
;
_space_group_IT_number 14
_symmetry_cell_setting monoclinic
_symmetry_space_group_name_Hall '-P 2ybc'
_symmetry_space_group_name_H-M 'P 1 21/c 1'
_atom_sites_solution_hydrogens geom
_atom_sites_solution_primary direct
_atom_sites_solution_secondary difmap
_audit_creation_method SHELXL-97
_cell_angle_alpha 90.00
_cell_angle_beta 99.442(4)
_cell_angle_gamma 90.00
_cell_formula_units_Z 4
_cell_length_a 7.0091(18)
_cell_length_b 11.116(3)
_cell_length_c 19.336(5)
_cell_measurement_reflns_used 2923
_cell_measurement_temperature 293(2)
_cell_measurement_theta_max 26
_cell_measurement_theta_min 0
_cell_volume 1486.1(7)
_computing_cell_refinement 'SAINT (Bruker, 2002)'
_computing_data_collection 'SMART (Bruker, 2002)'
_computing_data_reduction SAINT
_computing_molecular_graphics 'XP in SHELXTL (Bruker, 2002)'
_computing_publication_material SHELXL97
_computing_structure_refinement 'SHELXL97 (Sheldrick, 1997)'
_computing_structure_solution 'SHELXS97 (Sheldrick, 1997)'
_diffrn_ambient_temperature 293(2)
_diffrn_measured_fraction_theta_full 0.994
_diffrn_measured_fraction_theta_max 0.994
_diffrn_measurement_device_type 'Bruker APEX area-detector'
_diffrn_measurement_method '\f and \w'
_diffrn_radiation_monochromator graphite
_diffrn_radiation_source 'fine-focus sealed tube'
_diffrn_radiation_type MoK\a
_diffrn_radiation_wavelength 0.71073
_diffrn_reflns_av_R_equivalents 0.0573
_diffrn_reflns_av_sigmaI/netI 0.0488
_diffrn_reflns_limit_h_max 8
_diffrn_reflns_limit_h_min -8
_diffrn_reflns_limit_k_max 10
_diffrn_reflns_limit_k_min -13
_diffrn_reflns_limit_l_max 23
_diffrn_reflns_limit_l_min -23
_diffrn_reflns_number 7772
_diffrn_reflns_theta_full 25.99
_diffrn_reflns_theta_max 25.99
_diffrn_reflns_theta_min 2.12
_diffrn_standards_number 0
_exptl_absorpt_coefficient_mu 1.621
_exptl_absorpt_correction_T_max 0.893
_exptl_absorpt_correction_T_min 0.792
_exptl_absorpt_correction_type multi-scan
_exptl_absorpt_process_details '(SADABS; Bruker, 2002)'
_exptl_crystal_colour brown
_exptl_crystal_density_diffrn 1.555
_exptl_crystal_description 'rectangular block'
_exptl_crystal_F_000 712
_exptl_crystal_size_max 0.30
_exptl_crystal_size_mid 0.12
_exptl_crystal_size_min 0.07
_refine_diff_density_max 0.435
_refine_diff_density_min -0.461
_refine_ls_extinction_method none
_refine_ls_goodness_of_fit_ref 1.004
_refine_ls_hydrogen_treatment mixed
_refine_ls_matrix_type full
_refine_ls_number_parameters 192
_refine_ls_number_reflns 2906
_refine_ls_number_restraints 0
_refine_ls_restrained_S_all 1.004
_refine_ls_R_factor_all 0.0529
_refine_ls_R_factor_gt 0.0403
_refine_ls_shift/su_max 0.000
_refine_ls_shift/su_mean 0.000
_refine_ls_structure_factor_coef Fsqd
_refine_ls_weighting_details 'calc w=1/[\s^2^(Fo^2^)+(0.0519P)^2^] where P=(Fo^2^+2Fc^2^)/3'
_refine_ls_weighting_scheme calc
_refine_ls_wR_factor_gt 0.0979
_refine_ls_wR_factor_ref 0.1022
_reflns_number_gt 2299
_reflns_number_total 2906
_reflns_threshold_expression I>2\s(I)
_cod_data_source_file br6223.cif
_cod_data_source_block I
_cod_depositor_comments
;
The following automatic conversions were performed:
'_geom_bond_publ_flag' value 'Yes' changed to 'yes' according to
'/home/saulius/struct/CIF-dictionaries/cif_core.dic' dictionary named
'cif_core.dic' version 2.4.1 from 2010-06-29 (5
times).

'_geom_angle_publ_flag' value 'Yes' changed to 'yes' according to
'/home/saulius/struct/CIF-dictionaries/cif_core.dic' dictionary named
'cif_core.dic' version 2.4.1 from 2010-06-29 (12
times).

'_geom_hbond_publ_flag' value 'Yes' changed to 'yes' according to
'/home/saulius/struct/CIF-dictionaries/cif_core.dic' dictionary named
'cif_core.dic' version 2.4.1 from 2010-06-29 (2 times).

Automatic conversion script
Id: cif_fix_enum 1527 2010-12-29 10:47:43Z saulius 

The following automatic conversions were performed:

'_geom_bond_publ_flag' value 'Yes' changed to 'yes' according to
/home/saulius/struct/CIF-dictionaries/cif_core.dic dictionary named
'cif_core.dic' version 2.4.1 from 2010-06-29 (5
times).

'_geom_angle_publ_flag' value 'Yes' changed to 'yes'
according to /home/saulius/struct/CIF-dictionaries/cif_core.dic
dictionary named 'cif_core.dic' version 2.4.1 from 2010-06-29 (12
times).

'_geom_hbond_publ_flag' value 'Yes' changed to 'yes'
according to /home/saulius/struct/CIF-dictionaries/cif_core.dic
dictionary named 'cif_core.dic' version 2.4.1 from 2010-06-29 (2
times).

Automatic conversion script
Id: cif_fix_values 1715 2011-07-08 13:25:40Z adriana 
;
_cod_original_sg_symbol_H-M 'P 21/c'
_cod_database_code 2207971
_cod_database_fobs_code 2207971

loop_
_symmetry_equiv_pos_as_xyz
'x, y, z'
'-x, y+1/2, -z+1/2'
'-x, -y, -z'
'x, -y-1/2, z-1/2'

loop_
_atom_site_label
_atom_site_fract_x
_atom_site_fract_y
_atom_site_fract_z
_atom_site_U_iso_or_equiv
_atom_site_adp_type
_atom_site_calc_flag
_atom_site_refinement_flags
_atom_site_occupancy
_atom_site_type_symbol
C1 0.2981(5) 0.7451(3) 0.56930(17) 0.0485(8) Uani d . 1 C
H1 0.3218 0.6685 0.5534 0.058 Uiso calc R 1 H
C2 0.2751(6) 0.7594(3) 0.63764(18) 0.0593(10) Uani d . 1 C
H2 0.2823 0.6936 0.6676 0.071 Uiso calc R 1 H
C3 0.2415(6) 0.8710(4) 0.66103(18) 0.0627(10) Uani d . 1 C
H3 0.2249 0.8821 0.7073 0.075 Uiso calc R 1 H
C4 0.2319(5) 0.9680(3) 0.61633(16) 0.0494(8) Uani d . 1 C
H4 0.2101 1.0451 0.6320 0.059 Uiso calc R 1 H
C5 0.2552(4) 0.9484(3) 0.54774(15) 0.0375(7) Uani d . 1 C
C6 0.2465(4) 1.0431(3) 0.49455(15) 0.0360(7) Uani d . 1 C
C7 0.2230(5) 1.1718(3) 0.51076(19) 0.0509(8) Uani d . 1 C
H7A 0.2586 1.2202 0.4738 0.076 Uiso calc R 1 H
H7B 0.3046 1.1914 0.5542 0.076 Uiso calc R 1 H
H7C 0.0905 1.1872 0.5148 0.076 Uiso calc R 1 H
C8 0.2739(5) 1.0304(3) 0.31995(17) 0.0449(8) Uani d . 1 C
C9 0.2329(6) 1.2247(3) 0.2628(2) 0.0683(11) Uani d . 1 C
H9A 0.1300 1.2411 0.2886 0.102 Uiso calc R 1 H
H9B 0.1972 1.2527 0.2154 0.102 Uiso calc R 1 H
H9C 0.3482 1.2654 0.2845 0.102 Uiso calc R 1 H
C10 0.1887(5) 0.6050(3) 0.40943(18) 0.0514(8) Uani d . 1 C
C11 0.1974(7) 0.4721(3) 0.4029(3) 0.0998(17) Uani d . 1 C
H11A 0.2733 0.4392 0.4444 0.150 Uiso calc R 1 H
H11B 0.2556 0.4516 0.3628 0.150 Uiso calc R 1 H
H11C 0.0689 0.4396 0.3972 0.150 Uiso calc R 1 H
Cu1 0.29526(5) 0.83205(3) 0.421912(18) 0.03645(15) Uani d . 1 Cu
N1 0.2877(4) 0.8369(2) 0.52489(12) 0.0373(6) Uani d . 1 N
N2 0.2604(3) 1.0043(2) 0.43270(12) 0.0342(5) Uani d . 1 N
N3 0.2540(4) 1.0847(2) 0.37953(12) 0.0407(6) Uani d . 1 N
N4 0.2682(4) 1.0967(2) 0.26244(14) 0.0546(7) Uani d . 1 N
O1 0.3493(3) 0.66081(18) 0.41619(12) 0.0476(6) Uani d . 1 O
O2 0.0355(3) 0.6581(2) 0.40896(14) 0.0624(7) Uani d . 1 O
O3 0.6802(5) 0.5407(3) 0.38013(17) 0.0597(8) Uani d . 1 O
S1 0.31034(15) 0.87631(8) 0.31082(4) 0.0560(3) Uani d . 1 S
H3A 0.587(7) 0.582(4) 0.395(2) 0.105(18) Uiso d . 1 H
H3B 0.753(6) 0.569(4) 0.395(2) 0.046(14) Uiso d . 1 H

loop_
_atom_site_aniso_label
_atom_site_aniso_U_11
_atom_site_aniso_U_22
_atom_site_aniso_U_33
_atom_site_aniso_U_12
_atom_site_aniso_U_13
_atom_site_aniso_U_23
C1 0.047(2) 0.047(2) 0.050(2) 0.0000(15) 0.0028(15) 0.0049(15)
C2 0.063(2) 0.068(3) 0.045(2) -0.0067(19) 0.0041(17) 0.0168(18)
C3 0.063(2) 0.091(3) 0.0349(18) -0.014(2) 0.0110(16) -0.0020(19)
C4 0.0470(19) 0.060(2) 0.0431(18) -0.0060(16) 0.0121(15) -0.0115(16)
C5 0.0273(15) 0.0450(18) 0.0396(16) -0.0042(13) 0.0032(12) -0.0053(13)
C6 0.0276(15) 0.0354(16) 0.0446(17) 0.0000(12) 0.0048(13) -0.0091(13)
C7 0.051(2) 0.0399(18) 0.063(2) 0.0040(15) 0.0128(16) -0.0146(16)
C8 0.0420(18) 0.0440(19) 0.0471(18) -0.0026(14) 0.0023(14) 0.0005(15)
C9 0.079(3) 0.061(2) 0.063(2) 0.002(2) 0.006(2) 0.0194(19)
C10 0.054(2) 0.0364(19) 0.064(2) -0.0019(17) 0.0118(17) -0.0104(16)
C11 0.079(3) 0.041(2) 0.183(5) -0.002(2) 0.030(3) -0.026(3)
Cu1 0.0383(2) 0.0310(2) 0.0401(2) 0.00123(15) 0.00642(16) -0.00521(15)
N1 0.0373(14) 0.0392(14) 0.0345(13) 0.0002(11) 0.0039(11) 0.0012(11)
N2 0.0331(13) 0.0303(13) 0.0392(14) 0.0004(10) 0.0056(10) -0.0025(10)
N3 0.0446(15) 0.0363(14) 0.0406(14) 0.0028(12) 0.0051(12) 0.0026(11)
N4 0.0654(19) 0.0496(17) 0.0474(16) -0.0008(15) 0.0048(14) 0.0143(13)
O1 0.0403(13) 0.0349(12) 0.0694(16) 0.0000(10) 0.0143(11) -0.0080(10)
O2 0.0417(14) 0.0517(15) 0.094(2) 0.0011(11) 0.0123(13) -0.0200(13)
O3 0.0498(18) 0.0539(17) 0.077(2) -0.0018(15) 0.0159(16) -0.0153(14)
S1 0.0848(7) 0.0446(5) 0.0402(5) -0.0016(5) 0.0155(4) -0.0079(4)

loop_
_atom_type_symbol
_atom_type_description
_atom_type_scat_dispersion_real
_atom_type_scat_dispersion_imag
_atom_type_scat_source
C C 0.0033 0.0016 'International Tables Vol C Tables 4.2.6.8 and 6.1.1.4'
H H 0.0000 0.0000 'International Tables Vol C Tables 4.2.6.8 and 6.1.1.4'
N N 0.0061 0.0033 'International Tables Vol C Tables 4.2.6.8 and 6.1.1.4'
S S 0.1246 0.1234 'International Tables Vol C Tables 4.2.6.8 and 6.1.1.4'
Cu Cu 0.3201 1.2651 'International Tables Vol C Tables 4.2.6.8 and 6.1.1.4'
O O 0.0106 0.0060 'International Tables Vol C Tables 4.2.6.8 and 6.1.1.4'

loop_
_geom_angle_atom_site_label_1
_geom_angle_atom_site_label_2
_geom_angle_atom_site_label_3
_geom_angle
_geom_angle_publ_flag
N1 C1 C2 122.2(3) no
N1 C1 H1 118.9 no
C2 C1 H1 118.9 no
C3 C2 C1 119.0(3) no
C3 C2 H2 120.5 no
C1 C2 H2 120.5 no
C2 C3 C4 120.1(3) no
C2 C3 H3 120.0 no
C4 C3 H3 120.0 no
C3 C4 C5 118.6(3) no
C3 C4 H4 120.7 no
C5 C4 H4 120.7 no
N1 C5 C4 120.9(3) no
N1 C5 C6 114.8(3) no
C4 C5 C6 124.2(3) no
N2 C6 C5 114.2(3) no
N2 C6 C7 123.2(3) no
C5 C6 C7 122.6(3) no
C6 C7 H7A 109.5 no
C6 C7 H7B 109.5 no
H7A C7 H7B 109.5 no
C6 C7 H7C 109.5 no
H7A C7 H7C 109.5 no
H7B C7 H7C 109.5 no
N3 C8 N4 118.7(3) no
N3 C8 S1 124.9(2) no
N4 C8 S1 116.4(3) no
N4 C9 H9A 109.5 no
N4 C9 H9B 109.5 no
H9A C9 H9B 109.5 no
N4 C9 H9C 109.5 no
H9A C9 H9C 109.5 no
H9B C9 H9C 109.5 no
O2 C10 O1 121.7(3) no
O2 C10 C11 121.8(3) no
O1 C10 C11 116.5(3) no
C10 C11 H11A 109.5 no
C10 C11 H11B 109.5 no
H11A C11 H11B 109.5 no
C10 C11 H11C 109.5 no
H11A C11 H11C 109.5 no
H11B C11 H11C 109.5 no
N2 Cu1 O1 175.50(9) yes
N2 Cu1 N1 80.93(9) yes
O1 Cu1 N1 96.90(10) yes
N2 Cu1 S1 84.98(7) yes
O1 Cu1 S1 96.94(7) yes
N1 Cu1 S1 165.61(7) yes
C1 N1 C5 119.3(3) no
C1 N1 Cu1 128.0(2) yes
C5 N1 Cu1 112.61(19) yes
C6 N2 N3 118.9(2) no
C6 N2 Cu1 117.3(2) yes
N3 N2 Cu1 123.79(18) yes
C8 N3 N2 111.2(2) no
C8 N4 C9 121.6(3) no
C10 O1 Cu1 107.8(2) yes
H3A O3 H3B 100(5) no
C8 S1 Cu1 95.09(11) yes

loop_
_geom_bond_atom_site_label_1
_geom_bond_atom_site_label_2
_geom_bond_distance
_geom_bond_publ_flag
C1 N1 1.328(4) no
C1 C2 1.367(5) no
C1 H1 0.9300 no
C2 C3 1.354(5) no
C2 H2 0.9300 no
C3 C4 1.377(5) no
C3 H3 0.9300 no
C4 C5 1.380(4) no
C4 H4 0.9300 no
C5 N1 1.347(4) no
C5 C6 1.466(4) no
C6 N2 1.290(4) no
C6 C7 1.479(4) no
C7 H7A 0.9600 no
C7 H7B 0.9600 no
C7 H7C 0.9600 no
C8 N3 1.328(4) no
C8 N4 1.329(4) no
C8 S1 1.745(3) no
C9 N4 1.445(4) no
C9 H9A 0.9600 no
C9 H9B 0.9600 no
C9 H9C 0.9600 no
C10 O2 1.224(4) no
C10 O1 1.273(4) no
C10 C11 1.485(5) no
C11 H11A 0.9600 no
C11 H11B 0.9600 no
C11 H11C 0.9600 no
Cu1 N2 1.945(2) yes
Cu1 O1 1.948(2) yes
Cu1 N1 2.001(2) yes
Cu1 S1 2.2230(11) yes
Cu1 O2 2.639(13) yes
N2 N3 1.358(3) no
O3 H3A 0.88(5) no
O3 H3B 0.63(4) no

loop_
_geom_hbond_atom_site_label_D
_geom_hbond_atom_site_label_H
_geom_hbond_atom_site_label_A
_geom_hbond_site_symmetry_A
_geom_hbond_distance_DH
_geom_hbond_distance_HA
_geom_hbond_distance_DA
_geom_hbond_angle_DHA
_geom_hbond_publ_flag
O3 H3B O2 1_655 0.63(4) 2.19(4) 2.786(4) 160(5) yes
O3 H3A O1 . 0.88(5) 1.99(5) 2.860(4) 171(4) yes
